data_9016937
loop_
_publ_author_name
'Kampf, A. R.'
'Mills, S. J.'
'Housley, R. M.'
'Rossman, G. R.'
'Marty, J.'
'Thorne, B.'

_publ_section_title
;
 Lead-tellurium oxysalts from Otto Mountain near Baker, California:
 X. Bairdite, Pb2Cu2+4Te6+2O10(OH)2(SO4)(H2O), a new mineral with thick HCP layers
;
_journal_name_full 'American Mineralogist'
_journal_page_first 1315
_journal_page_last 1321
_journal_volume 98
_journal_year 2013
_chemical_compound_source 'Otto Mountain near Baker, California, USA'
_chemical_formula_sum 'Cu2 H2 O8.5 Pb0.999 S0.5 Te'
_chemical_name_mineral Bairdite
_space_group_IT_number 14
_space_group_name_Hall '-P 2ybc'
_space_group_name_H-M_alt 'P 1 21/c 1'
_symmetry_space_group_name_H-M 'P 1 21/c 1'
_cell_angle_alpha 90
_cell_angle_beta 106.815
_cell_angle_gamma 90
_cell_formula_units_Z 4
_cell_length_a 14.3126
_cell_length_b 5.2267
_cell_length_c 9.4878
_cell_volume 679.414
_database_code_amcsd 0019857
_exptl_crystal_density_diffrn 6.020
_cod_data_source_file inputs/fixed/downloads/05/05565.cif
_cod_data_source_block 05565
_cod_original_cell_volume 679.413
_cod_original_formula_sum 'Pb.999 Cu2 Te S.5 O8.5 H2'
_cod_database_code 9016937

loop_
_space_group_symop_operation_xyz
x,y,z
x,1/2-y,1/2+z
-x,1/2+y,1/2-z
-x,-y,-z

loop_
_atom_site_aniso_label
_atom_site_aniso_U_11
_atom_site_aniso_U_22
_atom_site_aniso_U_33
_atom_site_aniso_U_12
_atom_site_aniso_U_13
_atom_site_aniso_U_23
Pb 0.01840 0.02170 0.02610 -0.00080 0.00770 0.00120
Cu1 0.01810 0.02140 0.01160 0.00010 0.00590 -0.00010
Cu2 0.02060 0.01950 0.01660 0.00080 0.00790 0.00120
Te 0.01550 0.02090 0.01140 -0.00030 0.00530 -0.00050
S 0.01300 0.03500 0.02300 0.00300 0.00300 0.00500
O1 0.03600 0.01900 0.00700 0.00800 0.01200 -0.00100
O2 0.02000 0.02600 0.01800 -0.00400 -0.00100 -0.00900
O3 0.02300 0.01600 0.02300 -0.00200 0.00900 0.00100
O-H4 0.01700 0.02400 0.01100 -0.00200 0.00000 -0.00500
O5 0.02500 0.02600 0.03300 0.00300 0.01700 0.00300
O6 0.02100 0.01100 0.04000 0.00700 0.00800 0.00400
O7 0.05200 0.07700 0.04800 0.02300 0.03200 0.03300
Wat7 0.05200 0.07700 0.04800 0.02300 0.03200 0.03300

loop_
_atom_site_label
_atom_site_fract_x
_atom_site_fract_y
_atom_site_fract_z
_atom_site_occupancy
_atom_site_type_symbol
_atom_site_attached_hydrogens
Pb 0.34148 0.07950 0.39773 0.87300 Pb 0
PbA 0.34210 0.96500 0.43700 0.04900 Pb 0
PbB 0.34150 0.85000 0.41120 0.07700 Pb 0
Cu1 0.79260 0.47580 0.84720 1.00000 Cu 0
Cu2 0.90790 0.52820 0.19160 1.00000 Cu 0
Te 0.16195 0.49330 0.49077 1.00000 Te 0
S 0.53340 0.08700 0.19930 0.50000 S 0
O1 0.85770 0.14400 0.83620 1.00000 O 0
O2 0.07660 0.20900 0.48360 1.00000 O 0
O3 0.27000 0.29100 0.60110 1.00000 O 0
O-H4 0.04530 0.69600 0.36870 1.00000 O 1
O5 0.17570 0.15600 0.80800 1.00000 O 0
O6 0.76480 0.29100 0.01200 1.00000 O 0
O7 0.62670 0.09100 0.18300 0.50000 O 0
Wat7 0.62670 0.09100 0.18300 0.50000 O 2
O8 0.53000 0.03200 0.35400 0.50000 O 0
O9 0.49300 0.86200 0.11500 0.50000 O 0
O10 0.48000 0.32900 0.14200 0.50000 O 0

loop_
_cod_changelog_entry_id
_cod_changelog_entry_author
_cod_changelog_entry_date
_cod_changelog_entry_text
1
;cod-tools version 3.8.0
Id: cif_guess_AMCSD_atom_types 9574 2023-05-10 09:00:05Z saulius
;
2023-05-10T18:57:30+03:00
;Derived atom types and hydrogen counts
from atom names that follow the AMCSD naming convention
(Wat == water, O-H == hydroxyl).
;

loop_
_cod_related_entry_id
_cod_related_entry_database
_cod_related_entry_code
1 AMCSD 0019857
